data_2216414
loop_
_publ_author_name
'Comsa, Carmen'
'Silvestru, Cristian'
'Varga, Richard A.'

_publ_section_title
;
 <i>N</i>,<i>N</i>-Bis(2-bromobenzyl)-2,6-diisopropylaniline
;
_journal_coeditor_code DN2263
_journal_issue 12
_journal_name_full 'Acta Crystallographica Section E'
_journal_page_first o4714
_journal_page_last o4714
_journal_paper_doi 10.1107/S160053680705670X
_journal_volume 63
_journal_year 2007
_chemical_formula_iupac 'C26 H29 Br2 N'
_chemical_formula_moiety 'C26 H29 Br2 N'
_chemical_formula_sum 'C26 H29 Br2 N'
_chemical_formula_weight 515.32
_chemical_name_systematic
;
N,N-Bis(2-bromobenzyl)-2,6-diisopropylaniline
;
_space_group_IT_number 14
_symmetry_cell_setting monoclinic
_symmetry_space_group_name_Hall '-P 2ybc'
_symmetry_space_group_name_H-M 'P 1 21/c 1'
_atom_sites_solution_hydrogens geom
_atom_sites_solution_primary direct
_atom_sites_solution_secondary difmap
_audit_creation_method SHELXL-97
_cell_angle_alpha 90.00
_cell_angle_beta 95.952(6)
_cell_angle_gamma 90.00
_cell_formula_units_Z 8
_cell_length_a 8.708(2)
_cell_length_b 35.970(10)
_cell_length_c 15.032(4)
_cell_measurement_reflns_used 4464
_cell_measurement_temperature 297(2)
_cell_measurement_theta_max 19.81
_cell_measurement_theta_min 2.26
_cell_volume 4683(2)
_computing_cell_refinement 'SAINT-Plus (Bruker, 2000)'
_computing_data_collection 'SMART (Bruker, 2000)'
_computing_data_reduction 'SAINT-Plus (Bruker, 2000)'
_computing_molecular_graphics 'DIAMOND (Brandenburg, 2006)'
_computing_publication_material 'publCIF (Westrip, 2007)'
_computing_structure_refinement 'SHELXTL(Bruker, 2001)'
_computing_structure_solution 'SHELXTL (Bruker, 2001)'
_diffrn_ambient_temperature 297(2)
_diffrn_measured_fraction_theta_full 1.000
_diffrn_measured_fraction_theta_max 1.000
_diffrn_measurement_device_type 'Bruker SMART APEX CCD area-detector diffractometer'
_diffrn_measurement_method 'phi and omega scans'
_diffrn_radiation_monochromator graphite
_diffrn_radiation_source 'fine-focus sealed tube'
_diffrn_radiation_type MoK\a
_diffrn_radiation_wavelength 0.71073
_diffrn_reflns_av_R_equivalents 0.0650
_diffrn_reflns_av_sigmaI/netI 0.0657
_diffrn_reflns_limit_h_max 10
_diffrn_reflns_limit_h_min -10
_diffrn_reflns_limit_k_max 44
_diffrn_reflns_limit_k_min -44
_diffrn_reflns_limit_l_max 18
_diffrn_reflns_limit_l_min -18
_diffrn_reflns_number 37601
_diffrn_reflns_theta_full 26.37
_diffrn_reflns_theta_max 26.37
_diffrn_reflns_theta_min 1.13
_exptl_absorpt_coefficient_mu 3.474
_exptl_absorpt_correction_T_max 0.519
_exptl_absorpt_correction_T_min 0.433
_exptl_absorpt_correction_type multi-scan
_exptl_absorpt_process_details '(SADABS: Bruker, 2001)'
_exptl_crystal_colour colourless
_exptl_crystal_density_diffrn 1.462
_exptl_crystal_density_method 'not measured'
_exptl_crystal_description block
_exptl_crystal_F_000 2096
_exptl_crystal_size_max 0.26
_exptl_crystal_size_mid 0.22
_exptl_crystal_size_min 0.19
_refine_diff_density_max 0.803
_refine_diff_density_min -0.565
_refine_ls_extinction_method none
_refine_ls_goodness_of_fit_ref 1.013
_refine_ls_hydrogen_treatment constr
_refine_ls_matrix_type full
_refine_ls_number_parameters 531
_refine_ls_number_reflns 9570
_refine_ls_number_restraints 0
_refine_ls_restrained_S_all 1.013
_refine_ls_R_factor_all 0.1027
_refine_ls_R_factor_gt 0.0529
_refine_ls_shift/su_max 0.001
_refine_ls_shift/su_mean 0.000
_refine_ls_structure_factor_coef Fsqd
_refine_ls_weighting_details 'calc w=1/[\s^2^(Fo^2^)+(0.0442P)^2^+2.9193P] where P=(Fo^2^+2Fc^2^)/3'
_refine_ls_weighting_scheme calc
_refine_ls_wR_factor_gt 0.0999
_refine_ls_wR_factor_ref 0.1182
_reflns_number_gt 5782
_reflns_number_total 9570
_reflns_threshold_expression >2sigma(I)
_cod_data_source_file dn2263.cif
_cod_data_source_block I
_cod_depositor_comments
;
The following automatic conversions were performed:
'_symmetry_cell_setting' value 'Monoclinic' changed to 'monoclinic'
according to '/home/saulius/struct/CIF-dictionaries/cif_core.dic'
dictionary named 'cif_core.dic' version 2.4.1 from 2010-06-29.

Automatic conversion script
Id: cif_fix_enum 1527 2010-12-29 10:47:43Z saulius 

The following automatic conversions were performed:

'_symmetry_cell_setting' value 'Monoclinic' changed to 'monoclinic'
according to /home/saulius/struct/CIF-dictionaries/cif_core.dic
dictionary named 'cif_core.dic' version 2.4.1 from 2010-06-29.

Automatic conversion script
Id: cif_fix_values 1715 2011-07-08 13:25:40Z adriana 
;
_cod_original_sg_symbol_H-M 'P2(1)/c  '
_cod_database_code 2216414
_cod_database_fobs_code 2216414

loop_
_symmetry_equiv_pos_as_xyz
'x, y, z'
'-x, y+1/2, -z+1/2'
'-x, -y, -z'
'x, -y-1/2, z-1/2'

loop_
_atom_site_type_symbol
_atom_site_label
_atom_site_fract_x
_atom_site_fract_y
_atom_site_fract_z
_atom_site_U_iso_or_equiv
_atom_site_adp_type
_atom_site_calc_flag
_atom_site_refinement_flags
_atom_site_occupancy
N N1 0.7282(3) 0.25118(8) 0.7287(2) 0.0362(8) Uani d . 1
Br Br1 1.07276(6) 0.306566(15) 0.93831(4) 0.07059(17) Uani d . 1
Br Br2 0.88017(6) 0.156292(15) 0.65004(4) 0.07438(18) Uani d . 1
Br Br3 1.14239(6) 0.080170(14) 0.58227(3) 0.06397(16) Uani d . 1
Br Br4 1.26022(6) -0.013378(17) 0.99092(3) 0.07917(19) Uani d . 1
C C1 1.0304(5) 0.25477(13) 0.9290(3) 0.0502(11) Uani d . 1
C C2 0.9181(4) 0.24209(12) 0.8641(3) 0.0421(10) Uani d . 1
C C3 0.8900(5) 0.20413(13) 0.8632(3) 0.0544(12) Uani d . 1
H H3 0.8155 0.1944 0.8207 0.065 Uiso calc R 1
C C4 0.9699(6) 0.18044(14) 0.9240(3) 0.0671(14) Uani d . 1
H H4 0.9484 0.1551 0.9225 0.081 Uiso calc R 1
C C5 1.0812(6) 0.19451(17) 0.9864(3) 0.0755(16) Uani d . 1
H H5 1.1366 0.1786 1.0265 0.091 Uiso calc R 1
C C6 1.1110(6) 0.23166(17) 0.9899(3) 0.0669(14) Uani d . 1
H H6 1.1850 0.2413 1.0328 0.080 Uiso calc R 1
C C7 0.8314(5) 0.26820(11) 0.8001(3) 0.0476(11) Uani d . 1
H H7A 0.7707 0.2846 0.8339 0.057 Uiso calc R 1
H H7B 0.9056 0.2835 0.7729 0.057 Uiso calc R 1
C C8 0.7275(5) 0.18172(12) 0.5743(3) 0.0483(11) Uani d . 1
C C9 0.7090(5) 0.21975(12) 0.5802(3) 0.0422(10) Uani d . 1
C C10 0.5964(5) 0.23566(13) 0.5198(3) 0.0532(12) Uani d . 1
H H10 0.5824 0.2613 0.5208 0.064 Uiso calc R 1
C C11 0.5054(6) 0.21489(16) 0.4588(3) 0.0644(13) Uani d . 1
H H11 0.4298 0.2263 0.4197 0.077 Uiso calc R 1
C C12 0.5264(6) 0.17756(16) 0.4558(3) 0.0669(14) Uani d . 1
H H12 0.4656 0.1634 0.4141 0.080 Uiso calc R 1
C C13 0.6359(6) 0.16055(13) 0.5134(3) 0.0615(13) Uani d . 1
H H13 0.6486 0.1349 0.5117 0.074 Uiso calc R 1
C C14 0.8026(5) 0.24417(12) 0.6468(3) 0.0478(11) Uani d . 1
H H14A 0.9021 0.2325 0.6630 0.057 Uiso calc R 1
H H14B 0.8210 0.2678 0.6186 0.057 Uiso calc R 1
C C15 0.5762(4) 0.26793(11) 0.7168(2) 0.0349(9) Uani d . 1
C C16 0.5543(5) 0.30594(12) 0.6987(3) 0.0431(10) Uani d . 1
C C17 0.4070(5) 0.32031(12) 0.6976(3) 0.0510(11) Uani d . 1
H H17 0.3910 0.3455 0.6862 0.061 Uiso calc R 1
C C18 0.2842(5) 0.29847(14) 0.7128(3) 0.0550(12) Uani d . 1
H H18 0.1867 0.3089 0.7136 0.066 Uiso calc R 1
C C19 0.3050(5) 0.26120(13) 0.7270(3) 0.0487(11) Uani d . 1
H H19 0.2202 0.2465 0.7360 0.058 Uiso calc R 1
C C20 0.4499(4) 0.24477(11) 0.7284(2) 0.0381(9) Uani d . 1
C C21 0.6832(5) 0.33256(11) 0.6799(3) 0.0481(11) Uani d . 1
H H21 0.7783 0.3180 0.6789 0.058 Uiso calc R 1
C C22 0.6486(6) 0.35131(14) 0.5881(3) 0.0755(16) Uani d . 1
H H22A 0.6457 0.3328 0.5419 0.113 Uiso calc R 1
H H22B 0.7280 0.3691 0.5797 0.113 Uiso calc R 1
H H22C 0.5506 0.3637 0.5853 0.113 Uiso calc R 1
C C23 0.7110(6) 0.36190(13) 0.7539(3) 0.0658(14) Uani d . 1
H H23A 0.6168 0.3751 0.7595 0.099 Uiso calc R 1
H H23B 0.7889 0.3790 0.7389 0.099 Uiso calc R 1
H H23C 0.7448 0.3499 0.8095 0.099 Uiso calc R 1
C C24 0.4663(5) 0.20337(11) 0.7432(3) 0.0417(10) Uani d . 1
H H24 0.5680 0.1960 0.7268 0.050 Uiso calc R 1
C C25 0.4597(6) 0.19317(13) 0.8408(3) 0.0695(14) Uani d . 1
H H25A 0.5372 0.2069 0.8773 0.104 Uiso calc R 1
H H25B 0.4782 0.1670 0.8486 0.104 Uiso calc R 1
H H25C 0.3596 0.1992 0.8581 0.104 Uiso calc R 1
C C26 0.3447(5) 0.18141(13) 0.6835(3) 0.0662(14) Uani d . 1
H H26A 0.2438 0.1871 0.7002 0.099 Uiso calc R 1
H H26B 0.3642 0.1553 0.6909 0.099 Uiso calc R 1
H H26C 0.3499 0.1882 0.6221 0.099 Uiso calc R 1
C C27 0.9489(5) 0.05820(11) 0.5411(3) 0.0444(10) Uani d . 1
C C28 0.9016(5) 0.02539(12) 0.5783(3) 0.0420(10) Uani d . 1
C C29 0.7648(5) 0.01009(13) 0.5374(3) 0.0540(12) Uani d . 1
H H29 0.7302 -0.0124 0.5583 0.065 Uiso calc R 1
C C30 0.6800(6) 0.02738(15) 0.4670(3) 0.0634(13) Uani d . 1
H H30 0.5883 0.0167 0.4420 0.076 Uiso calc R 1
C C31 0.7297(6) 0.06035(15) 0.4333(3) 0.0635(13) Uani d . 1
H H31 0.6725 0.0719 0.3853 0.076 Uiso calc R 1
C C32 0.8638(6) 0.07586(12) 0.4710(3) 0.0543(12) Uani d . 1
H H32 0.8978 0.0983 0.4495 0.065 Uiso calc R 1
C C33 0.9877(5) 0.00540(12) 0.6553(3) 0.0442(10) Uani d . 1
H H33A 0.9854 -0.0211 0.6426 0.053 Uiso calc R 1
H H33B 1.0948 0.0133 0.6604 0.053 Uiso calc R 1
C C34 1.2353(5) 0.03313(13) 0.9319(3) 0.0517(12) Uani d . 1
C C35 1.1298(4) 0.03668(12) 0.8563(3) 0.0406(10) Uani d . 1
C C36 1.1152(5) 0.07180(12) 0.8187(3) 0.0481(11) Uani d . 1
H H36 1.0456 0.0756 0.7683 0.058 Uiso calc R 1
C C37 1.2025(5) 0.10145(14) 0.8546(3) 0.0592(13) Uani d . 1
H H37 1.1901 0.1248 0.8283 0.071 Uiso calc R 1
C C38 1.3039(7) 0.09686(17) 0.9265(4) 0.0768(16) Uani d . 1
H H38 1.3621 0.1170 0.9497 0.092 Uiso calc R 1
C C39 1.3227(5) 0.06297(18) 0.9661(3) 0.0694(15) Uani d . 1
H H39 1.3941 0.0598 1.0160 0.083 Uiso calc R 1
C C40 1.0367(5) 0.00394(12) 0.8199(3) 0.0468(11) Uani d . 1
H H40A 1.1072 -0.0152 0.8041 0.056 Uiso calc R 1
H H40B 0.9803 -0.0059 0.8671 0.056 Uiso calc R 1
C C41 0.7727(4) -0.00230(11) 0.7494(2) 0.0357(9) Uani d . 1
C C42 0.6540(4) 0.02400(11) 0.7500(2) 0.0393(10) Uani d . 1
C C43 0.5077(5) 0.01119(14) 0.7647(3) 0.0530(12) Uani d . 1
H H43 0.4274 0.0282 0.7662 0.064 Uiso calc R 1
C C44 0.4798(5) -0.02558(16) 0.7769(3) 0.0617(13) Uani d . 1
H H44 0.3813 -0.0334 0.7871 0.074 Uiso calc R 1
C C45 0.5960(5) -0.05111(13) 0.7741(3) 0.0538(12) Uani d . 1
H H45 0.5749 -0.0762 0.7818 0.065 Uiso calc R 1
C C46 0.7445(5) -0.04030(11) 0.7602(3) 0.0414(10) Uani d . 1
C C47 0.6815(5) 0.06504(12) 0.7389(3) 0.0473(11) Uani d . 1
H H47 0.7770 0.0678 0.7103 0.057 Uiso calc R 1
C C48 0.7056(6) 0.08458(13) 0.8303(3) 0.0710(15) Uani d . 1
H H48A 0.6164 0.0808 0.8617 0.106 Uiso calc R 1
H H48B 0.7207 0.1107 0.8215 0.106 Uiso calc R 1
H H48C 0.7949 0.0744 0.8646 0.106 Uiso calc R 1
C C49 0.5527(6) 0.08428(15) 0.6792(4) 0.0817(17) Uani d . 1
H H49A 0.5339 0.0710 0.6237 0.122 Uiso calc R 1
H H49B 0.5831 0.1093 0.6675 0.122 Uiso calc R 1
H H49C 0.4602 0.0846 0.7088 0.122 Uiso calc R 1
C C50 0.8656(5) -0.07080(11) 0.7580(3) 0.0535(12) Uani d . 1
H H50 0.9622 -0.0590 0.7449 0.064 Uiso calc R 1
C C51 0.8198(7) -0.09898(13) 0.6837(3) 0.0746(16) Uani d . 1
H H51A 0.7244 -0.1107 0.6944 0.112 Uiso calc R 1
H H51B 0.8991 -0.1175 0.6831 0.112 Uiso calc R 1
H H51C 0.8073 -0.0865 0.6270 0.112 Uiso calc R 1
C C52 0.8964(6) -0.09067(14) 0.8486(3) 0.0730(15) Uani d . 1
H H52A 0.9336 -0.0730 0.8937 0.109 Uiso calc R 1
H H52B 0.9725 -0.1097 0.8445 0.109 Uiso calc R 1
H H52C 0.8024 -0.1017 0.8643 0.109 Uiso calc R 1
N N2 0.9262(3) 0.01165(8) 0.7416(2) 0.0357(7) Uani d . 1

loop_
_atom_site_aniso_label
_atom_site_aniso_U_11
_atom_site_aniso_U_22
_atom_site_aniso_U_33
_atom_site_aniso_U_12
_atom_site_aniso_U_13
_atom_site_aniso_U_23
N1 0.0271(17) 0.0425(19) 0.0379(19) 0.0037(14) -0.0027(14) -0.0033(15)
Br1 0.0590(3) 0.0781(4) 0.0704(4) -0.0097(3) -0.0136(3) -0.0161(3)
Br2 0.0704(4) 0.0638(3) 0.0864(4) 0.0232(3) -0.0037(3) -0.0034(3)
Br3 0.0567(3) 0.0719(4) 0.0643(3) -0.0170(3) 0.0110(2) -0.0002(3)
Br4 0.0718(4) 0.1068(5) 0.0569(3) 0.0140(3) -0.0027(3) 0.0281(3)
C1 0.040(2) 0.068(3) 0.042(3) 0.005(2) 0.002(2) -0.004(2)
C2 0.032(2) 0.054(3) 0.039(2) 0.0031(19) -0.0002(18) -0.004(2)
C3 0.055(3) 0.061(3) 0.045(3) 0.002(2) -0.008(2) 0.002(2)
C4 0.071(4) 0.060(3) 0.067(3) 0.009(3) -0.006(3) 0.012(3)
C5 0.066(4) 0.097(5) 0.058(3) 0.019(3) -0.015(3) 0.018(3)
C6 0.059(3) 0.090(4) 0.048(3) 0.004(3) -0.013(2) 0.001(3)
C7 0.040(2) 0.050(3) 0.050(3) -0.001(2) -0.008(2) -0.004(2)
C8 0.046(3) 0.054(3) 0.045(3) 0.011(2) 0.009(2) -0.004(2)
C9 0.040(2) 0.050(3) 0.039(2) 0.002(2) 0.0098(19) 0.000(2)
C10 0.064(3) 0.050(3) 0.046(3) 0.002(2) 0.009(2) 0.003(2)
C11 0.067(3) 0.085(4) 0.039(3) -0.001(3) -0.002(2) 0.005(3)
C12 0.073(4) 0.085(4) 0.041(3) -0.008(3) 0.000(3) -0.015(3)
C13 0.072(3) 0.055(3) 0.059(3) -0.001(3) 0.013(3) -0.014(3)
C14 0.039(2) 0.052(3) 0.053(3) 0.005(2) 0.009(2) 0.001(2)
C15 0.037(2) 0.041(2) 0.025(2) 0.0049(19) -0.0030(16) -0.0020(17)
C16 0.041(2) 0.050(3) 0.037(2) 0.006(2) -0.0044(19) -0.005(2)
C17 0.051(3) 0.046(3) 0.054(3) 0.014(2) -0.003(2) -0.002(2)
C18 0.038(3) 0.069(3) 0.056(3) 0.020(2) -0.005(2) -0.010(2)
C19 0.035(2) 0.062(3) 0.049(3) -0.006(2) 0.006(2) -0.006(2)
C20 0.036(2) 0.048(2) 0.030(2) 0.0014(19) -0.0009(17) -0.0038(18)
C21 0.053(3) 0.044(3) 0.046(3) 0.003(2) 0.001(2) 0.006(2)
C22 0.092(4) 0.066(3) 0.067(4) -0.006(3) -0.001(3) 0.018(3)
C23 0.067(3) 0.052(3) 0.078(4) -0.002(2) 0.002(3) -0.009(3)
C24 0.034(2) 0.049(3) 0.041(2) -0.0034(19) 0.0044(18) -0.0019(19)
C25 0.097(4) 0.056(3) 0.057(3) -0.003(3) 0.014(3) 0.008(2)
C26 0.058(3) 0.059(3) 0.080(4) -0.009(2) -0.003(3) -0.011(3)
C27 0.047(3) 0.044(3) 0.044(3) 0.000(2) 0.014(2) -0.007(2)
C28 0.040(2) 0.050(3) 0.039(2) 0.008(2) 0.0162(19) -0.003(2)
C29 0.056(3) 0.058(3) 0.049(3) -0.006(2) 0.015(2) -0.006(2)
C30 0.050(3) 0.090(4) 0.050(3) 0.002(3) 0.002(2) -0.015(3)
C31 0.062(3) 0.072(4) 0.054(3) 0.010(3) -0.005(3) 0.011(3)
C32 0.068(3) 0.049(3) 0.047(3) 0.009(2) 0.017(2) 0.008(2)
C33 0.038(2) 0.048(3) 0.048(3) 0.007(2) 0.015(2) 0.007(2)
C34 0.040(2) 0.077(3) 0.039(3) -0.001(2) 0.007(2) 0.003(2)
C35 0.028(2) 0.058(3) 0.037(2) -0.0005(19) 0.0084(18) -0.003(2)
C36 0.041(2) 0.061(3) 0.042(3) -0.001(2) 0.006(2) 0.001(2)
C37 0.056(3) 0.058(3) 0.065(3) -0.015(2) 0.010(3) -0.006(3)
C38 0.082(4) 0.084(4) 0.066(4) -0.031(3) 0.016(3) -0.017(3)
C39 0.050(3) 0.116(5) 0.041(3) -0.017(3) -0.005(2) -0.016(3)
C40 0.039(2) 0.050(3) 0.051(3) 0.003(2) 0.006(2) 0.007(2)
C41 0.028(2) 0.046(2) 0.034(2) -0.0034(18) 0.0053(17) -0.0032(18)
C42 0.030(2) 0.053(3) 0.035(2) 0.0040(19) 0.0060(17) 0.0015(19)
C43 0.032(2) 0.074(3) 0.054(3) 0.009(2) 0.008(2) -0.001(2)
C44 0.034(3) 0.090(4) 0.063(3) -0.016(3) 0.009(2) -0.003(3)
C45 0.049(3) 0.056(3) 0.056(3) -0.018(2) 0.008(2) -0.004(2)
C46 0.039(2) 0.048(3) 0.038(2) -0.007(2) 0.0065(18) -0.0048(19)
C47 0.039(2) 0.053(3) 0.050(3) 0.013(2) 0.005(2) 0.004(2)
C48 0.082(4) 0.059(3) 0.074(4) 0.000(3) 0.019(3) -0.005(3)
C49 0.062(3) 0.080(4) 0.101(4) 0.022(3) 0.000(3) 0.025(3)
C50 0.058(3) 0.040(3) 0.065(3) -0.004(2) 0.016(2) 0.000(2)
C51 0.102(4) 0.054(3) 0.073(4) -0.008(3) 0.034(3) -0.013(3)
C52 0.084(4) 0.060(3) 0.077(4) 0.007(3) 0.017(3) 0.011(3)
N2 0.0274(17) 0.0407(19) 0.0393(19) 0.0019(14) 0.0046(14) 0.0037(15)

loop_
_atom_type_symbol
_atom_type_description
_atom_type_scat_dispersion_real
_atom_type_scat_dispersion_imag
_atom_type_scat_source
C C 0.0033 0.0016 'International Tables Vol C Tables 4.2.6.8 and 6.1.1.4'
H H 0.0000 0.0000 'International Tables Vol C Tables 4.2.6.8 and 6.1.1.4'
N N 0.0061 0.0033 'International Tables Vol C Tables 4.2.6.8 and 6.1.1.4'
Br Br -0.2901 2.4595 'International Tables Vol C Tables 4.2.6.8 and 6.1.1.4'

loop_
_geom_angle_atom_site_label_1
_geom_angle_atom_site_label_2
_geom_angle_atom_site_label_3
_geom_angle
C15 N1 C7 113.7(3)
C15 N1 C14 116.3(3)
C7 N1 C14 113.3(3)
C6 C1 C2 123.0(5)
C6 C1 Br1 117.5(4)
C2 C1 Br1 119.4(3)
C1 C2 C3 116.2(4)
C1 C2 C7 121.3(4)
C3 C2 C7 122.4(4)
C4 C3 C2 121.6(4)
C4 C3 H3 119.2
C2 C3 H3 119.2
C5 C4 C3 119.7(5)
C5 C4 H4 120.2
C3 C4 H4 120.2
C6 C5 C4 120.4(5)
C6 C5 H5 119.8
C4 C5 H5 119.8
C5 C6 C1 119.1(5)
C5 C6 H6 120.4
C1 C6 H6 120.4
N1 C7 C2 116.2(3)
N1 C7 H7A 108.2
C2 C7 H7A 108.2
N1 C7 H7B 108.2
C2 C7 H7B 108.2
H7A C7 H7B 107.4
C13 C8 C9 121.7(4)
C13 C8 Br2 117.0(3)
C9 C8 Br2 121.3(3)
C8 C9 C10 116.4(4)
C8 C9 C14 124.2(4)
C10 C9 C14 119.4(4)
C11 C10 C9 122.2(4)
C11 C10 H10 118.9
C9 C10 H10 118.9
C12 C11 C10 119.4(5)
C12 C11 H11 120.3
C10 C11 H11 120.3
C11 C12 C13 120.7(5)
C11 C12 H12 119.6
C13 C12 H12 119.6
C12 C13 C8 119.4(5)
C12 C13 H13 120.3
C8 C13 H13 120.3
N1 C14 C9 113.6(3)
N1 C14 H14A 108.8
C9 C14 H14A 108.8
N1 C14 H14B 108.8
C9 C14 H14B 108.8
H14A C14 H14B 107.7
C16 C15 C20 120.6(4)
C16 C15 N1 122.3(3)
C20 C15 N1 117.1(3)
C17 C16 C15 118.4(4)
C17 C16 C21 117.6(4)
C15 C16 C21 124.0(4)
C18 C17 C16 121.7(4)
C18 C17 H17 119.2
C16 C17 H17 119.2
C17 C18 C19 119.8(4)
C17 C18 H18 120.1
C19 C18 H18 120.1
C18 C19 C20 121.6(4)
C18 C19 H19 119.2
C20 C19 H19 119.2
C19 C20 C15 117.8(4)
C19 C20 C24 119.5(4)
C15 C20 C24 122.7(3)
C16 C21 C23 111.2(4)
C16 C21 C22 111.3(4)
C23 C21 C22 110.5(4)
C16 C21 H21 107.9
C23 C21 H21 107.9
C22 C21 H21 107.9
C21 C22 H22A 109.5
C21 C22 H22B 109.5
H22A C22 H22B 109.5
C21 C22 H22C 109.5
H22A C22 H22C 109.5
H22B C22 H22C 109.5
C21 C23 H23A 109.5
C21 C23 H23B 109.5
H23A C23 H23B 109.5
C21 C23 H23C 109.5
H23A C23 H23C 109.5
H23B C23 H23C 109.5
C20 C24 C25 111.6(3)
C20 C24 C26 111.9(3)
C25 C24 C26 110.3(4)
C20 C24 H24 107.6
C25 C24 H24 107.6
C26 C24 H24 107.6
C24 C25 H25A 109.5
C24 C25 H25B 109.5
H25A C25 H25B 109.5
C24 C25 H25C 109.5
H25A C25 H25C 109.5
H25B C25 H25C 109.5
C24 C26 H26A 109.5
C24 C26 H26B 109.5
H26A C26 H26B 109.5
C24 C26 H26C 109.5
H26A C26 H26C 109.5
H26B C26 H26C 109.5
C32 C27 C28 122.8(4)
C32 C27 Br3 116.4(3)
C28 C27 Br3 120.7(3)
C27 C28 C29 115.7(4)
C27 C28 C33 125.1(4)
C29 C28 C33 119.2(4)
C30 C29 C28 121.8(4)
C30 C29 H29 119.1
C28 C29 H29 119.1
C29 C30 C31 120.6(5)
C29 C30 H30 119.7
C31 C30 H30 119.7
C32 C31 C30 119.2(4)
C32 C31 H31 120.4
C30 C31 H31 120.4
C31 C32 C27 119.9(4)
C31 C32 H32 120.0
C27 C32 H32 120.0
N2 C33 C28 114.2(3)
N2 C33 H33A 108.7
C28 C33 H33A 108.7
N2 C33 H33B 108.7
C28 C33 H33B 108.7
H33A C33 H33B 107.6
C39 C34 C35 121.6(5)
C39 C34 Br4 118.6(4)
C35 C34 Br4 119.8(3)
C36 C35 C34 116.2(4)
C36 C35 C40 123.0(4)
C34 C35 C40 120.8(4)
C35 C36 C37 121.3(4)
C35 C36 H36 119.4
C37 C36 H36 119.4
C38 C37 C36 120.8(5)
C38 C37 H37 119.6
C36 C37 H37 119.6
C37 C38 C39 120.4(5)
C37 C38 H38 119.8
C39 C38 H38 119.8
C38 C39 C34 119.7(5)
C38 C39 H39 120.1
C34 C39 H39 120.1
N2 C40 C35 115.4(3)
N2 C40 H40A 108.4
C35 C40 H40A 108.4
N2 C40 H40B 108.4
C35 C40 H40B 108.4
H40A C40 H40B 107.5
C46 C41 C42 121.3(3)
C46 C41 N2 121.5(3)
C42 C41 N2 117.1(3)
C43 C42 C41 117.7(4)
C43 C42 C47 120.0(4)
C41 C42 C47 122.3(3)
C44 C43 C42 121.4(4)
C44 C43 H43 119.3
C42 C43 H43 119.3
C43 C44 C45 120.3(4)
C43 C44 H44 119.8
C45 C44 H44 119.8
C44 C45 C46 121.3(4)
C44 C45 H45 119.3
C46 C45 H45 119.3
C45 C46 C41 117.9(4)
C45 C46 C50 117.4(4)
C41 C46 C50 124.7(3)
C42 C47 C49 113.2(4)
C42 C47 C48 110.9(4)
C49 C47 C48 110.0(4)
C42 C47 H47 107.5
C49 C47 H47 107.5
C48 C47 H47 107.5
C47 C48 H48A 109.5
C47 C48 H48B 109.5
H48A C48 H48B 109.5
C47 C48 H48C 109.5
H48A C48 H48C 109.5
H48B C48 H48C 109.5
C47 C49 H49A 109.5
C47 C49 H49B 109.5
H49A C49 H49B 109.5
C47 C49 H49C 109.5
H49A C49 H49C 109.5
H49B C49 H49C 109.5
C46 C50 C51 111.4(4)
C46 C50 C52 111.9(4)
C51 C50 C52 110.3(4)
C46 C50 H50 107.7
C51 C50 H50 107.7
C52 C50 H50 107.7
C50 C51 H51A 109.5
C50 C51 H51B 109.5
H51A C51 H51B 109.5
C50 C51 H51C 109.5
H51A C51 H51C 109.5
H51B C51 H51C 109.5
C50 C52 H52A 109.5
C50 C52 H52B 109.5
H52A C52 H52B 109.5
C50 C52 H52C 109.5
H52A C52 H52C 109.5
H52B C52 H52C 109.5
C41 N2 C40 113.8(3)
C41 N2 C33 116.4(3)
C40 N2 C33 114.2(3)

loop_
_geom_bond_atom_site_label_1
_geom_bond_atom_site_label_2
_geom_bond_distance
N1 C15 1.448(4)
N1 C7 1.461(5)
N1 C14 1.472(5)
Br1 C1 1.902(5)
Br2 C8 1.893(4)
Br3 C27 1.906(4)
Br4 C34 1.896(5)
C1 C6 1.374(6)
C1 C2 1.385(5)
C2 C3 1.387(6)
C2 C7 1.492(5)
C3 C4 1.383(6)
C3 H3 0.9300
C4 C5 1.375(7)
C4 H4 0.9300
C5 C6 1.361(7)
C5 H5 0.9300
C6 H6 0.9300
C7 H7A 0.9700
C7 H7B 0.9700
C8 C13 1.380(6)
C8 C9 1.382(6)
C9 C10 1.389(6)
C9 C14 1.506(6)
C10 C11 1.371(6)
C10 H10 0.9300
C11 C12 1.357(7)
C11 H11 0.9300
C12 C13 1.364(6)
C12 H12 0.9300
C13 H13 0.9300
C14 H14A 0.9700
C14 H14B 0.9700
C15 C16 1.403(5)
C15 C20 1.405(5)
C16 C17 1.381(5)
C16 C21 1.525(6)
C17 C18 1.365(6)
C17 H17 0.9300
C18 C19 1.366(6)
C18 H18 0.9300
C19 C20 1.392(5)
C19 H19 0.9300
C20 C24 1.510(5)
C21 C23 1.534(6)
C21 C22 1.538(6)
C21 H21 0.9800
C22 H22A 0.9600
C22 H22B 0.9600
C22 H22C 0.9600
C23 H23A 0.9600
C23 H23B 0.9600
C23 H23C 0.9600
C24 C25 1.519(6)
C24 C26 1.534(6)
C24 H24 0.9800
C25 H25A 0.9600
C25 H25B 0.9600
C25 H25C 0.9600
C26 H26A 0.9600
C26 H26B 0.9600
C26 H26C 0.9600
C27 C32 1.378(6)
C27 C28 1.387(5)
C28 C29 1.396(6)
C28 C33 1.497(5)
C29 C30 1.375(6)
C29 H29 0.9300
C30 C31 1.377(7)
C30 H30 0.9300
C31 C32 1.364(6)
C31 H31 0.9300
C32 H32 0.9300
C33 N2 1.471(5)
C33 H33A 0.9700
C33 H33B 0.9700
C34 C39 1.384(7)
C34 C35 1.391(5)
C35 C36 1.385(6)
C35 C40 1.500(6)
C36 C37 1.386(6)
C36 H36 0.9300
C37 C38 1.333(7)
C37 H37 0.9300
C38 C39 1.359(7)
C38 H38 0.9300
C39 H39 0.9300
C40 N2 1.468(5)
C40 H40A 0.9700
C40 H40B 0.9700
C41 C46 1.401(5)
C41 C42 1.402(5)
C41 N2 1.444(4)
C42 C43 1.394(5)
C42 C47 1.507(6)
C43 C44 1.361(6)
C43 H43 0.9300
C44 C45 1.371(6)
C44 H44 0.9300
C45 C46 1.387(5)
C45 H45 0.9300
C46 C50 1.524(6)
C47 C49 1.527(6)
C47 C48 1.538(6)
C47 H47 0.9800
C48 H48A 0.9600
C48 H48B 0.9600
C48 H48C 0.9600
C49 H49A 0.9600
C49 H49B 0.9600
C49 H49C 0.9600
C50 C51 1.530(6)
C50 C52 1.538(6)
C50 H50 0.9800
C51 H51A 0.9600
C51 H51B 0.9600
C51 H51C 0.9600
C52 H52A 0.9600
C52 H52B 0.9600
C52 H52C 0.9600

loop_
_geom_torsion_atom_site_label_1
_geom_torsion_atom_site_label_2
_geom_torsion_atom_site_label_3
_geom_torsion_atom_site_label_4
_geom_torsion
C6 C1 C2 C3 0.0(6)
Br1 C1 C2 C3 -177.9(3)
C6 C1 C2 C7 179.0(4)
Br1 C1 C2 C7 1.1(6)
C1 C2 C3 C4 0.0(7)
C7 C2 C3 C4 -179.0(4)
C2 C3 C4 C5 -0.7(8)
C3 C4 C5 C6 1.3(8)
C4 C5 C6 C1 -1.2(8)
C2 C1 C6 C5 0.6(7)
Br1 C1 C6 C5 178.6(4)
C15 N1 C7 C2 132.9(4)
C14 N1 C7 C2 -91.3(4)
C1 C2 C7 N1 173.5(4)
C3 C2 C7 N1 -7.5(6)
C13 C8 C9 C10 -1.9(6)
Br2 C8 C9 C10 178.3(3)
C13 C8 C9 C14 178.4(4)
Br2 C8 C9 C14 -1.5(6)
C8 C9 C10 C11 1.5(6)
C14 C9 C10 C11 -178.7(4)
C9 C10 C11 C12 -1.0(7)
C10 C11 C12 C13 0.7(8)
C11 C12 C13 C8 -1.0(7)
C9 C8 C13 C12 1.7(7)
Br2 C8 C13 C12 -178.5(4)
C15 N1 C14 C9 -57.4(5)
C7 N1 C14 C9 168.1(3)
C8 C9 C14 N1 -94.8(5)
C10 C9 C14 N1 85.5(5)
C7 N1 C15 C16 57.2(5)
C14 N1 C15 C16 -77.2(4)
C7 N1 C15 C20 -119.7(4)
C14 N1 C15 C20 105.9(4)
C20 C15 C16 C17 3.5(6)
N1 C15 C16 C17 -173.3(3)
C20 C15 C16 C21 -176.3(3)
N1 C15 C16 C21 6.9(6)
C15 C16 C17 C18 -0.5(6)
C21 C16 C17 C18 179.3(4)
C16 C17 C18 C19 -2.0(7)
C17 C18 C19 C20 1.5(7)
C18 C19 C20 C15 1.5(6)
C18 C19 C20 C24 -179.2(4)
C16 C15 C20 C19 -3.9(5)
N1 C15 C20 C19 173.0(3)
C16 C15 C20 C24 176.8(3)
N1 C15 C20 C24 -6.3(5)
C17 C16 C21 C23 65.7(5)
C15 C16 C21 C23 -114.5(4)
C17 C16 C21 C22 -57.9(5)
C15 C16 C21 C22 121.9(4)
C19 C20 C24 C25 -76.5(5)
C15 C20 C24 C25 102.8(4)
C19 C20 C24 C26 47.7(5)
C15 C20 C24 C26 -133.1(4)
C32 C27 C28 C29 3.0(6)
Br3 C27 C28 C29 -174.3(3)
C32 C27 C28 C33 -178.9(4)
Br3 C27 C28 C33 3.8(5)
C27 C28 C29 C30 -2.4(6)
C33 C28 C29 C30 179.3(4)
C28 C29 C30 C31 1.3(7)
C29 C30 C31 C32 -0.5(7)
C30 C31 C32 C27 1.0(7)
C28 C27 C32 C31 -2.4(6)
Br3 C27 C32 C31 175.0(3)
C27 C28 C33 N2 100.8(4)
C29 C28 C33 N2 -81.1(5)
C39 C34 C35 C36 -1.2(6)
Br4 C34 C35 C36 178.2(3)
C39 C34 C35 C40 179.7(4)
Br4 C34 C35 C40 -0.9(5)
C34 C35 C36 C37 0.4(6)
C40 C35 C36 C37 179.5(4)
C35 C36 C37 C38 0.4(7)
C36 C37 C38 C39 -0.4(8)
C37 C38 C39 C34 -0.4(8)
C35 C34 C39 C38 1.3(7)
Br4 C34 C39 C38 -178.1(4)
C36 C35 C40 N2 -0.8(6)
C34 C35 C40 N2 178.2(3)
C46 C41 C42 C43 2.1(6)
N2 C41 C42 C43 -175.0(3)
C46 C41 C42 C47 179.8(4)
N2 C41 C42 C47 2.7(5)
C41 C42 C43 C44 -0.9(6)
C47 C42 C43 C44 -178.6(4)
C42 C43 C44 C45 -0.5(7)
C43 C44 C45 C46 0.8(7)
C44 C45 C46 C41 0.4(6)
C44 C45 C46 C50 -179.8(4)
C42 C41 C46 C45 -1.9(6)
N2 C41 C46 C45 175.1(3)
C42 C41 C46 C50 178.3(4)
N2 C41 C46 C50 -4.7(6)
C43 C42 C47 C49 -43.2(6)
C41 C42 C47 C49 139.2(4)
C43 C42 C47 C48 81.0(5)
C41 C42 C47 C48 -96.6(5)
C45 C46 C50 C51 59.5(5)
C41 C46 C50 C51 -120.6(4)
C45 C46 C50 C52 -64.4(5)
C41 C46 C50 C52 115.4(5)
C46 C41 N2 C40 -60.8(5)
C42 C41 N2 C40 116.3(4)
C46 C41 N2 C33 75.2(4)
C42 C41 N2 C33 -107.7(4)
C35 C40 N2 C41 -130.8(4)
C35 C40 N2 C33 92.3(4)
C28 C33 N2 C41 65.0(5)
C28 C33 N2 C40 -159.2(3)

loop_
_cod_related_entry_id
_cod_related_entry_database
_cod_related_entry_code
1 ChemSpider 24739066
